data_7107972
loop_
_publ_author_name
'Celedonio M. Alvarez'
'Luis A. Garcia-Escudero'
'Raul Garcia-Rodriguez'
'Daniel Miguel'

_publ_section_title
;
 Beyond click chemistry^ spontaneous C-triazolyl transfer from copper to
 rhenium and transformation into mesoionic C-triazolylidene carbene
;
_journal_name_full Chem.Commun.
_journal_page_first 7209
_journal_paper_doi 10.1039/c2cc32725b
_journal_volume 48
_journal_year 2012
_chemical_formula_sum 'C20 H16 Br Cu N5 O3 Re'
_chemical_formula_weight 704.03
_chemical_name_systematic
;
?
;
_space_group_IT_number 2
_symmetry_cell_setting triclinic
_symmetry_space_group_name_Hall '-P 1'
_symmetry_space_group_name_H-M 'P -1'
_atom_sites_solution_hydrogens geom
_atom_sites_solution_primary direct
_atom_sites_solution_secondary difmap
_audit_creation_method SHELXL-97
_cell_angle_alpha 71.824(9)
_cell_angle_beta 77.963(9)
_cell_angle_gamma 78.790(10)
_cell_formula_units_Z 2
_cell_length_a 8.833(4)
_cell_length_b 9.312(4)
_cell_length_c 14.440(7)
_cell_measurement_reflns_used 676
_cell_measurement_temperature 298(2)
_cell_measurement_theta_max 21.986
_cell_measurement_theta_min 2.385
_cell_volume 1092.9(9)
_computing_cell_refinement 'Bruker SMART'
_computing_data_collection 'Bruker SMART'
_computing_data_reduction 'Bruker SHELXTL'
_computing_molecular_graphics 'Bruker SHELXTL'
_computing_publication_material 'Bruker SHELXTL'
_computing_structure_refinement 'SHELXL-97 (Sheldrick, 1997)'
_computing_structure_solution 'SHELXS-97 (Sheldrick, 1990)'
_diffrn_ambient_temperature 298(2)
_diffrn_measured_fraction_theta_full 0.981
_diffrn_measured_fraction_theta_max 0.981
_diffrn_measurement_device_type 'CCD area detector'
_diffrn_measurement_method 'phi and omega scans'
_diffrn_radiation_monochromator graphite
_diffrn_radiation_source 'fine-focus sealed tube'
_diffrn_radiation_type MoK\a
_diffrn_radiation_wavelength 0.71073
_diffrn_reflns_av_R_equivalents 0.0697
_diffrn_reflns_av_sigmaI/netI 0.1813
_diffrn_reflns_limit_h_max 9
_diffrn_reflns_limit_h_min -9
_diffrn_reflns_limit_k_max 9
_diffrn_reflns_limit_k_min -10
_diffrn_reflns_limit_l_max 16
_diffrn_reflns_limit_l_min -16
_diffrn_reflns_number 5006
_diffrn_reflns_theta_full 23.33
_diffrn_reflns_theta_max 23.33
_diffrn_reflns_theta_min 1.50
_exptl_absorpt_coefficient_mu 8.366
_exptl_absorpt_correction_T_max 1.000000
_exptl_absorpt_correction_T_min 0.474798
_exptl_absorpt_correction_type multi-scan
_exptl_absorpt_process_details SADABS
_exptl_crystal_colour ORANGE
_exptl_crystal_density_diffrn 2.139
_exptl_crystal_density_method 'not measured'
_exptl_crystal_description PLATE
_exptl_crystal_F_000 668
_exptl_crystal_size_max 0.13
_exptl_crystal_size_mid 0.08
_exptl_crystal_size_min 0.02
_refine_diff_density_max 1.901
_refine_diff_density_min -3.592
_refine_diff_density_rms 0.299
_refine_ls_extinction_coef 0.0020(7)
_refine_ls_extinction_expression Fc^*^=kFc[1+0.001xFc^2^\l^3^/sin(2\q)]^-1/4^
_refine_ls_extinction_method SHELXL
_refine_ls_goodness_of_fit_ref 0.981
_refine_ls_hydrogen_treatment mixed
_refine_ls_matrix_type full
_refine_ls_number_parameters 274
_refine_ls_number_reflns 3106
_refine_ls_number_restraints 0
_refine_ls_restrained_S_all 0.981
_refine_ls_R_factor_all 0.1302
_refine_ls_R_factor_gt 0.0734
_refine_ls_shift/su_max 0.000
_refine_ls_shift/su_mean 0.000
_refine_ls_structure_factor_coef Fsqd
_refine_ls_weighting_details 'calc w=1/[\s^2^(Fo^2^)+(0.0893P)^2^+0.0000P] where P=(Fo^2^+2Fc^2^)/3'
_refine_ls_weighting_scheme calc
_refine_ls_wR_factor_gt 0.1618
_refine_ls_wR_factor_ref 0.1890
_reflns_number_gt 1909
_reflns_number_total 3106
_reflns_threshold_expression >2sigma(I)
_cod_data_source_file c2cc32725b.txt
_cod_data_source_block Compound_5_lg248pm
_cod_original_sg_symbol_H-M P-1
_cod_database_code 7107972

loop_
_symmetry_equiv_pos_as_xyz
'x, y, z'
'-x, -y, -z'

loop_
_atom_site_label
_atom_site_type_symbol
_atom_site_fract_x
_atom_site_fract_y
_atom_site_fract_z
_atom_site_U_iso_or_equiv
_atom_site_adp_type
_atom_site_occupancy
_atom_site_symmetry_multiplicity
_atom_site_calc_flag
_atom_site_refinement_flags
Re1 Re 0.65872(12) 0.83921(11) 0.71919(7) 0.0279(4) Uani 1 1 d .
Cu1 Cu 1.0000 1.0000 1.0000 0.0382(11) Uani 1 2 d S
N1 N 0.639(2) 1.0894(19) 0.6667(13) 0.030(5) Uani 1 1 d .
N2 N 0.451(2) 0.921(2) 0.8031(13) 0.034(5) Uani 1 1 d .
N3 N 0.699(2) 0.7983(19) 0.9387(12) 0.030(4) Uani 1 1 d .
N4 N 0.766(2) 0.841(2) 1.0021(12) 0.037(5) Uani 1 1 d .
N5 N 0.869(2) 0.928(2) 0.9450(12) 0.030(4) Uani 1 1 d .
C1 C 0.557(3) 0.828(3) 0.6172(17) 0.034(6) Uiso 1 1 d .
O1 O 0.494(2) 0.817(2) 0.5565(12) 0.056(5) Uani 1 1 d .
C2 C 0.656(3) 0.627(3) 0.7745(16) 0.045(7) Uani 1 1 d .
O2 O 0.654(2) 0.494(2) 0.8048(13) 0.063(5) Uani 1 1 d .
C3 C 0.846(3) 0.786(3) 0.6430(19) 0.044(6) Uani 1 1 d .
O3 O 0.969(2) 0.754(2) 0.5988(13) 0.060(5) Uani 1 1 d .
C4 C 0.754(2) 0.856(2) 0.8407(15) 0.029(5) Uani 1 1 d .
C5 C 0.867(3) 0.947(2) 0.8484(16) 0.036(6) Uani 1 1 d .
C11 C 0.738(2) 1.170(3) 0.5944(15) 0.032(5) Uani 1 1 d .
H11 H 0.8242 1.1181 0.5635 0.038 Uiso 1 1 calc R
C12 C 0.716(3) 1.327(3) 0.564(2) 0.058(8) Uani 1 1 d .
H12 H 0.7848 1.3792 0.5127 0.069 Uiso 1 1 calc R
C13 C 0.595(3) 1.406(3) 0.610(2) 0.057(8) Uani 1 1 d .
H13 H 0.5795 1.5117 0.5913 0.068 Uiso 1 1 calc R
C14 C 0.491(3) 1.321(3) 0.6857(19) 0.057(8) Uani 1 1 d .
H14 H 0.4048 1.3701 0.7185 0.068 Uiso 1 1 calc R
C15 C 0.519(3) 1.165(2) 0.7108(17) 0.036(6) Uani 1 1 d .
C16 C 0.417(2) 1.065(3) 0.7861(15) 0.034(6) Uani 1 1 d .
H16 H 0.3280 1.1069 0.8214 0.040 Uiso 1 1 calc R
C17 C 0.349(3) 0.829(3) 0.8849(18) 0.049(7) Uani 1 1 d .
H17A H 0.3389 0.7375 0.8694 0.058 Uiso 1 1 calc R
H17B H 0.2454 0.8870 0.8927 0.058 Uiso 1 1 calc R
C18 C 0.413(2) 0.785(3) 0.9798(14) 0.035(6) Uani 1 1 d .
H18A H 0.4089 0.8784 0.9973 0.041 Uiso 1 1 calc R
H18B H 0.3412 0.7245 1.0303 0.041 Uiso 1 1 calc R
C19 C 0.573(2) 0.700(2) 0.9868(15) 0.034(6) Uani 1 1 d .
H19A H 0.5875 0.6184 0.9561 0.040 Uiso 1 1 calc R
H19B H 0.5827 0.6540 1.0559 0.040 Uiso 1 1 calc R
C21 C 0.972(2) 1.041(2) 0.7690(16) 0.029(5) Uani 1 1 d .
C22 C 1.077(2) 0.989(3) 0.6982(16) 0.036(6) Uani 1 1 d .
H22 H 1.0757 0.8898 0.6981 0.043 Uiso 1 1 calc R
C23 C 1.178(3) 1.065(3) 0.6313(18) 0.041(6) Uiso 1 1 d .
H23 H 1.2599 1.0172 0.5945 0.049 Uiso 1 1 calc R
C24 C 1.156(3) 1.218(5) 0.6185(19) 0.077(12) Uani 1 1 d .
H24 H 1.2093 1.2792 0.5621 0.093 Uiso 1 1 calc R
C25 C 1.058(4) 1.288(3) 0.686(2) 0.079(11) Uani 1 1 d .
H25 H 1.0556 1.3907 0.6794 0.095 Uiso 1 1 calc R
C26 C 0.958(3) 1.194(3) 0.7671(18) 0.048(7) Uani 1 1 d .
H26 H 0.8892 1.2338 0.8143 0.058 Uiso 1 1 calc R
Cu2 Cu 0.0000 0.5000 1.0000 0.221(7) Uani 1 2 d S
Br1 Br 0.1148(12) 0.5446(8) 0.8495(9) 0.280(6) Uani 1 1 d .

loop_
_atom_site_aniso_label
_atom_site_aniso_U_11
_atom_site_aniso_U_22
_atom_site_aniso_U_33
_atom_site_aniso_U_23
_atom_site_aniso_U_13
_atom_site_aniso_U_12
Re1 0.0314(6) 0.0305(6) 0.0247(5) -0.0090(4) -0.0086(4) -0.0045(4)
Cu1 0.037(3) 0.054(3) 0.032(2) -0.021(2) -0.0125(19) -0.004(2)
N1 0.042(12) 0.022(10) 0.037(11) -0.017(9) -0.023(9) 0.002(9)
N2 0.025(11) 0.038(13) 0.033(11) -0.004(10) -0.009(9) 0.008(9)
N3 0.045(12) 0.026(10) 0.030(10) -0.018(9) -0.012(9) -0.007(9)
N4 0.052(13) 0.038(12) 0.016(9) -0.005(9) -0.007(9) 0.002(10)
N5 0.030(11) 0.038(11) 0.020(10) -0.007(9) -0.011(8) 0.002(9)
O1 0.057(12) 0.070(13) 0.056(11) -0.031(10) -0.032(10) 0.004(10)
C2 0.071(19) 0.050(18) 0.022(13) -0.015(13) -0.006(12) -0.026(15)
O2 0.094(15) 0.039(11) 0.059(12) -0.022(10) 0.001(10) -0.019(11)
C3 0.038(16) 0.032(14) 0.054(16) -0.007(13) -0.001(13) 0.001(12)
O3 0.040(12) 0.086(15) 0.057(12) -0.026(11) -0.004(9) -0.007(11)
C4 0.031(13) 0.022(12) 0.029(13) -0.001(10) 0.002(10) -0.004(10)
C5 0.043(15) 0.030(13) 0.034(14) -0.021(11) 0.001(11) 0.006(11)
C11 0.029(13) 0.035(14) 0.024(12) -0.001(11) 0.002(10) -0.004(11)
C12 0.07(2) 0.043(18) 0.07(2) -0.030(17) 0.012(16) -0.015(15)
C13 0.09(2) 0.016(13) 0.08(2) -0.005(14) -0.034(18) -0.016(15)
C14 0.09(2) 0.038(16) 0.053(17) -0.027(14) -0.014(16) 0.001(15)
C15 0.039(15) 0.019(12) 0.047(15) -0.009(12) -0.008(12) 0.004(11)
C16 0.026(13) 0.045(16) 0.029(13) -0.018(12) -0.008(10) 0.013(12)
C17 0.049(17) 0.039(15) 0.052(16) -0.020(13) 0.012(13) -0.002(13)
C18 0.030(14) 0.053(16) 0.018(11) -0.011(11) 0.002(10) -0.004(12)
C19 0.042(15) 0.041(14) 0.017(11) -0.003(10) 0.006(10) -0.025(12)
C21 0.029(13) 0.029(13) 0.038(13) -0.013(11) -0.022(11) 0.002(11)
C22 0.023(13) 0.045(15) 0.047(15) -0.015(13) -0.021(11) -0.003(11)
C24 0.033(17) 0.16(4) 0.027(15) -0.008(19) 0.006(13) -0.020(19)
C25 0.10(3) 0.044(18) 0.10(3) 0.028(18) -0.08(2) -0.042(19)
C26 0.049(17) 0.052(17) 0.046(15) -0.024(14) -0.001(13) -0.005(14)
Cu2 0.237(14) 0.123(8) 0.34(2) -0.054(11) -0.220(15) 0.051(8)
Br1 0.332(12) 0.132(6) 0.443(16) -0.098(8) -0.279(13) 0.069(7)

loop_
_atom_type_symbol
_atom_type_description
_atom_type_scat_dispersion_real
_atom_type_scat_dispersion_imag
_atom_type_scat_source
C C 0.0033 0.0016 'International Tables Vol C Tables 4.2.6.8 and 6.1.1.4'
H H 0.0000 0.0000 'International Tables Vol C Tables 4.2.6.8 and 6.1.1.4'
N N 0.0061 0.0033 'International Tables Vol C Tables 4.2.6.8 and 6.1.1.4'
O O 0.0106 0.0060 'International Tables Vol C Tables 4.2.6.8 and 6.1.1.4'
Re Re -1.0185 7.2310 'International Tables Vol C Tables 4.2.6.8 and 6.1.1.4'
Br Br -0.2901 2.4595 'International Tables Vol C Tables 4.2.6.8 and 6.1.1.4'
Cu Cu 0.3201 1.2651 'International Tables Vol C Tables 4.2.6.8 and 6.1.1.4'

loop_
_geom_angle_atom_site_label_1
_geom_angle_atom_site_label_2
_geom_angle_atom_site_label_3
_geom_angle
_geom_angle_site_symmetry_1
_geom_angle_site_symmetry_3
C3 Re1 C2 85.8(11) . .
C3 Re1 C1 86.8(11) . .
C2 Re1 C1 87.8(9) . .
C3 Re1 N2 174.5(9) . .
C2 Re1 N2 99.5(9) . .
C1 Re1 N2 95.2(8) . .
C3 Re1 C4 98.0(10) . .
C2 Re1 C4 92.3(9) . .
C1 Re1 C4 175.2(9) . .
N2 Re1 C4 80.1(7) . .
C3 Re1 N1 100.5(9) . .
C2 Re1 N1 173.7(9) . .
C1 Re1 N1 93.0(8) . .
N2 Re1 N1 74.2(7) . .
C4 Re1 N1 86.4(7) . .
N5 Cu1 N5 180.000(4) . 2_777
C15 N1 C11 118.0(18) . .
C15 N1 Re1 116.2(14) . .
C11 N1 Re1 125.7(15) . .
C16 N2 C17 115.9(19) . .
C16 N2 Re1 116.9(15) . .
C17 N2 Re1 127.0(15) . .
C4 N3 N4 115.2(16) . .
C4 N3 C19 129.4(16) . .
N4 N3 C19 115.4(15) . .
N5 N4 N3 105.2(15) . .
N4 N5 C5 111.4(17) . .
N4 N5 Cu1 120.2(13) . .
C5 N5 Cu1 128.4(15) . .
O1 C1 Re1 178(2) . .
O2 C2 Re1 176.8(19) . .
O3 C3 Re1 176(2) . .
N3 C4 C5 99.4(17) . .
N3 C4 Re1 126.1(14) . .
C5 C4 Re1 133.7(15) . .
N5 C5 C4 108.8(18) . .
N5 C5 C21 122(2) . .
C4 C5 C21 129.1(19) . .
N1 C11 C12 122(2) . .
C13 C12 C11 120(2) . .
C12 C13 C14 117(2) . .
C15 C14 C13 119(3) . .
N1 C15 C14 123(2) . .
N1 C15 C16 113.1(19) . .
C14 C15 C16 124(2) . .
N2 C16 C15 119(2) . .
N2 C17 C18 111(2) . .
C19 C18 C17 120.4(18) . .
C18 C19 N3 113.3(18) . .
C22 C21 C26 119(2) . .
C22 C21 C5 125(2) . .
C26 C21 C5 115.9(19) . .
C23 C22 C21 127(2) . .
C22 C23 C24 116(2) . .
C23 C24 C25 123(3) . .
C24 C25 C26 118(3) . .
C21 C26 C25 116(2) . .
Br1 Cu2 Br1 180.000(2) 2_567 .

loop_
_geom_bond_atom_site_label_1
_geom_bond_atom_site_label_2
_geom_bond_distance
_geom_bond_site_symmetry_2
Re1 C3 1.86(3) .
Re1 C2 1.89(3) .
Re1 C1 1.92(2) .
Re1 N2 2.125(18) .
Re1 C4 2.16(2) .
Re1 N1 2.197(17) .
Cu1 N5 1.851(16) .
Cu1 N5 1.851(16) 2_777
N1 C15 1.32(3) .
N1 C11 1.34(2) .
N2 C16 1.27(3) .
N2 C17 1.47(3) .
N3 C4 1.37(2) .
N3 N4 1.38(2) .
N3 C19 1.50(2) .
N4 N5 1.31(2) .
N5 C5 1.35(3) .
C1 O1 1.17(3) .
C2 O2 1.19(3) .
C3 O3 1.17(3) .
C4 C5 1.47(3) .
C5 C21 1.48(3) .
C11 C12 1.38(3) .
C12 C13 1.34(4) .
C13 C14 1.41(3) .
C14 C15 1.37(3) .
C15 C16 1.46(3) .
C17 C18 1.50(3) .
C18 C19 1.49(3) .
C21 C22 1.37(3) .
C21 C26 1.40(3) .
C22 C23 1.30(3) .
C23 C24 1.36(4) .
C24 C25 1.40(4) .
C25 C26 1.46(4) .
Cu2 Br1 2.146(14) 2_567
Cu2 Br1 2.146(14) .
